data_2001530
loop_
_publ_author_name
'Schaefer, W. P.'
'Hodge, J. A.'
'Hughes, M. E.'
'Gray, H. B.'
'Lyons, J. E.'
'Ellis, Jnr, P. E.'
'Wagner, R. W.'

_publ_section_title
;
 Copper(II) tetrakis(pentafluorophenyl)-\b-octachloroporphyrin
;
_journal_issue 7
_journal_name_full 'Acta Crystallographica Section C'
_journal_page_first 1342
_journal_page_last 1345
_journal_paper_doi 10.1107/S0108270193000587
_journal_volume 49
_journal_year 1993
_chemical_formula_moiety 'C44 Cl8 Cu1 F20 N4,C1 H2 Cl2'
_chemical_formula_sum 'C45 H2 Cl10 Cu F20 N4'
_chemical_formula_weight 1396.58
_space_group_crystal_system triclinic
_space_group_IT_number 2
_space_group_name_Hall '-P 1'
_space_group_name_H-M_alt 'P -1'
_atom_type_scat_source 'Cromer & Waber (1974)'
_cell_angle_alpha 87.51(5)
_cell_angle_beta 73.48(5)
_cell_angle_gamma 78.40(3)
_cell_formula_units_Z 2
_cell_length_a 11.794(5)
_cell_length_b 14.492(4)
_cell_length_c 14.731(2)
_cell_measurement_reflns_used 25
_cell_measurement_temperature 294
_cell_measurement_theta_max 18
_cell_measurement_theta_min 16.5
_cell_volume 2364.3(14)
_diffrn_measurement_device 'Enraf-Nonius CAD-4'
_diffrn_measurement_method \q-2\q
_diffrn_radiation_type MoK\a
_diffrn_radiation_wavelength 0.71073
_diffrn_reflns_av_R_equivalents 0.016
_diffrn_reflns_limit_h_max 14
_diffrn_reflns_limit_h_min -14
_diffrn_reflns_limit_k_max 17
_diffrn_reflns_limit_k_min -17
_diffrn_reflns_limit_l_max 17
_diffrn_reflns_limit_l_min -17
_diffrn_reflns_number 16705
_diffrn_reflns_theta_max 25
_diffrn_standards_decay_% 'within counting statistics'
_diffrn_standards_interval_time 166.66
_diffrn_standards_number 3
_exptl_absorpt_coefficient_mu 1.15
_exptl_absorpt_correction_T_max 1.042
_exptl_absorpt_correction_T_min 0.953
_exptl_absorpt_correction_type empirical
_exptl_crystal_colour Reddish
_exptl_crystal_density_diffrn 1.96
_exptl_crystal_description 'Irregular five-sided prism'
_exptl_crystal_size_max 0.63
_exptl_crystal_size_mid 0.52
_exptl_crystal_size_min 0.33
_refine_diff_density_max 1.36
_refine_diff_density_min -1.29
_refine_ls_extinction_coef 'secondary: 0.61(7)x10^-6^'
_refine_ls_extinction_method 'Larson (1967)'
_refine_ls_goodness_of_fit_obs 3.75
_refine_ls_hydrogen_treatment 'No H atoms included in model'
_refine_ls_number_parameters 582
_refine_ls_number_reflns 8290
_refine_ls_R_factor_obs
;
0.052 (on F) for 6908 reflections with F~o~^2^>3\s(F~o~^2^)
;
_refine_ls_shift/esd_max '0.03 for porphyrin, 0.35 for solvent'
_refine_ls_structure_factor_coef Fsqd
_refine_ls_weighting_details 'w = 1/\s^2^(F~o~^2^)'
_refine_ls_weighting_scheme calc
_refine_ls_wR_factor_obs '0.014 (on F^2^)'
_reflns_number_observed 8290
_reflns_number_total 8290
_reflns_observed_criterion 'all relections used'
_cod_data_source_file hh1022.cif
_cod_data_source_block hh1022_structure_1_of_1
_cod_depositor_comments
;
 Updating space group information and adding the symmetry operation list.

 Antanas Vaitkus,
 2017-10-20

 Marking attached hydrogen atoms.

 Antanas Vaitkus,
 2017-10-20

The following automatic conversions were performed:

'_refine_ls_weighting_scheme' value '1/\s^2^(F~o~^2^)' was changed to
'calc'. New tag '_refine_ls_weighting_details' was created. The value
of the new tag was set to 'w = 1/\s^2^(F~o~^2^)'.

Automatic conversion script
Id: cif_fix_values 3143 2015-03-26 13:38:13Z robertas 
;
_cod_original_cell_volume 2364(3)
_cod_original_formula_sum 'C45 H2 Cl10 Cu1 F20 N4'
_cod_database_code 2001530

loop_
_space_group_symop_id
_space_group_symop_operation_xyz
1 x,y,z
2 -x,-y,-z

loop_
_atom_site_label
_atom_site_fract_x
_atom_site_fract_y
_atom_site_fract_z
_atom_site_U_iso_or_equiv
_atom_site_attached_hydrogens
Cu .22010(4) .46010(3) .83050(3) .02840(10) 0
Cl1 .15020(10) .31080(10) .49430(10) .0502(3) 0
Cl2 .14850(10) .53020(10) .45480(10) .0458(2) 0
Cl3 .31380(10) .81110(10) .64520(10) .0504(3) 0
Cl4 .30000(10) .84010(10) .86040(10) .0624(3) 0
Cl5 .08400(10) .63470(10) 1.20580(10) .0578(3) 0
Cl6 .08440(10) .41470(10) 1.24210(10) .0512(3) 0
Cl7 .33410(10) .08480(10) .98030(10) .0603(4) 0
Cl8 .37470(10) .05930(10) .75740(10) .0620(4) 0
N1 .2238(3) .4426(3) .6950(2) ? 0
N2 .2238(3) .5969(2) .8080(2) ? 0
N3 .1922(3) .4798(2) .9700(2) ? 0
N4 .2361(3) .3210(2) .8506(2) ? 0
C1 .2172(3) .3605(2) .6552(3) ? 0
C2 .1868(3) .3822(3) .5671(3) ? 0
C3 .1853(3) .4743(3) .5508(3) ? 0
C4 .2118(3) .5126(3) .6307(3) ? 0
C5 .2308(3) .6032(3) .6380(3) ? 0
C6 .2432(3) .6398(3) .7206(3) ? 0
C7 .2727(3) .7301(3) .7300(3) ? 0
C8 .2674(3) .7421(3) .8211(3) ? 0
C9 .2332(3) .6592(3) .8719(3) ? 0
C10 .2041(3) .6473(3) .9698(3) ? 0
C11 .1740(3) .5650(3) 1.0150(3) ? 0
C12 .1328(4) .5522(3) 1.1160(3) ? 0
C13 .1325(3) .4599(3) 1.1310(3) ? 0
C14 .1753(3) .4130(3) 1.0393(3) ? 0
C15 .2087(3) .3161(3) 1.0227(3) ? 0
C16 .2457(3) .2743(3) .9331(3) ? 0
C17 .2932(4) .1751(3) .9100(3) ? 0
C18 .3084(4) .1635(3) .8165(3) ? 0
C19 .2660(3) .2544(3) .7801(3) ? 0
C20 .2467(3) .2710(3) .6907(3) ? 0
C21 .2368(3) .6654(3) .5532(3) ? 0
C22 .1373(4) .7286(3) .5455(3) .0458(11) 0
F22 .0327(2) .7326(2) .6132(2) .0592(7) 0
C23 .1391(6) .7873(3) .4692(4) .0651(14) 0
F23 .0398(4) .8477(2) .4642(3) .10410(10) 0
C24 .2440(7) .7813(4) .3985(4) .0777(18) 0
F24 .2471(5) .8389(3) .3234(3) .1272(14) 0
C25 .3458(6) .7201(4) .4029(3) .0682(17) 0
F25 .4501(4) .7160(3) .3338(2) .1140(15) 0
C26 .3425(5) .6610(3) .4803(3) .0492(12) 0
F26 .4423(3) .6016(2) .4850(2) .0731(9) 0
C31 .2205(4) .7224(3) 1.0290(3) ? 0
C32 .3285(5) .7155(3) 1.0480(3) .0524(12) 0
F32 .4153(3) .6390(2) 1.0180(2) .0709(8) 0
C33 .3553(6) .7860(4) 1.0938(3) .0671(15) 0
F33 .4629(4) .7762(3) 1.1104(3) .1064(12) 0
C34 .2710(8) .8667(4) 1.1204(4) .0773(19) 0
F34 .2965(4) .9375(2) 1.1613(2) .1116(13) 0
C35 .1596(7) .8747(3) 1.1064(3) .0709(19) 0
F35 .0764(4) .9541(2) 1.1320(3) .1129(14) 0
C36 .1342(5) .8031(3) 1.0617(3) .0557(13) 0
F36 .0257(3) .8127(2) 1.0478(2) .0792(9) 0
C41 .2076(3) .2529(3) 1.1066(3) ? 0
C42 .1113(4) .2106(3) 1.1482(3) .0420(10) 0
F42 .0158(3) .2278(2) 1.1148(2) .0670(8) 0
C43 .1096(5) .1516(3) 1.2244(3) .0559(14) 0
F43 .0142(3) .1129(2) 1.2622(2) .0882(10) 0
C44 .2062(6) .1356(4) 1.2610(3) .0689(17) 0
F44 .2039(4) .0791(3) 1.3361(2) .1153(14) 0
C45 .3026(5) .1755(4) 1.2230(4) .0654(14) 0
F45 .3967(4) .1587(3) 1.2585(3) .1169(13) 0
C46 .3029(4) .2341(3) 1.1454(3) .0490(11) 0
F46 .4000(3) .2726(2) 1.1070(2) .0759(9) 0
C51 .2593(3) .1880(3) .6289(3) ? 0
C52 .3594(4) .1634(3) .5518(3) .0345(9) 0
F52 .4449(2) .2148(2) .5311(2) .0538(6) 0
C53 .3734(4) .0868(3) .4957(3) .0407(10) 0
F53 .4724(3) .0641(2) .4216(2) .0627(8) 0
C54 .2877(4) .0329(3) .5155(3) .0451(11) 0
F54 .3029(3) -.0439(2) .4622(2) .0729(9) 0
C55 .1864(4) .0554(3) .5904(3) .0455(11) 0
F55 .1018(3) .0025(2) .6088(2) .0717(8) 0
C56 .1733(4) .1327(3) .6462(3) .0393(10) 0
F56 .0734(2) .1551(2) .7189(2) .0631(7) 0
C(S1) .4144(11) .4448(10) .2258(10) .205(5) 2
Cl(S1) .4351(2) .3873(3) .3268(3) .2286(15) 0
Cl(S2) .4720(4) .5382(3) .2089(4) .2479(19) 0

loop_
_geom_angle_atom_site_label_1
_geom_angle_atom_site_label_2
_geom_angle_atom_site_label_3
_geom_angle
_geom_angle_publ_flag
N2 Cu N1 90.30(10) yes
N3 Cu N1 172.30(10) yes
N4 Cu N1 90.50(10) yes
N3 Cu N2 90.40(10) yes
N4 Cu N2 173.70(10) yes
N4 Cu N3 89.70(10) yes
C1 N1 Cu 125.6(2) yes
C4 N1 Cu 126.3(2) yes
C4 N1 C1 107.1(3) yes
C6 N2 Cu 125.5(2) yes
C9 N2 Cu 125.7(2) yes
C9 N2 C6 107.6(3) yes
C11 N3 Cu 125.9(2) yes
C14 N3 Cu 126.7(2) yes
C14 N3 C11 107.1(3) yes
C16 N4 Cu 126.1(2) yes
C19 N4 Cu 125.1(2) yes
C19 N4 C16 107.5(3) yes
C2 C1 N1 108.9(3) yes
C20 C1 N1 124.5(3) yes
C20 C1 C2 126.4(3) yes
C1 C2 Cl1 129.5(3) yes
C3 C2 Cl1 122.7(3) yes
C3 C2 C1 107.7(3) yes
C2 C3 Cl2 122.9(3) yes
C4 C3 Cl2 130.0(3) yes
C4 C3 C2 107.0(3) yes
C3 C4 N1 108.9(3) yes
C5 C4 N1 125.1(3) yes
C5 C4 C3 125.8(3) yes
C6 C5 C4 123.5(3) yes
C21 C5 C4 118.1(3) yes
C21 C5 C6 118.4(3) yes
C5 C6 N2 125.6(3) yes
C7 C6 N2 108.4(3) yes
C7 C6 C5 125.9(3) yes
C6 C7 Cl3 129.6(3) yes
C8 C7 Cl3 122.4(3) yes
C8 C7 C6 107.9(3) yes
C7 C8 Cl4 122.1(3) yes
C9 C8 Cl4 130.3(3) yes
C9 C8 C7 107.6(3) yes
C8 C9 N2 108.4(3) yes
C10 C9 N2 125.0(3) yes
C10 C9 C8 126.3(3) yes
C11 C10 C9 124.0(4) yes
C31 C10 C9 117.9(3) yes
C31 C10 C11 117.7(3) yes
C10 C11 N3 124.7(3) yes
C12 C11 N3 108.8(3) yes
C12 C11 C10 126.1(4) yes
C11 C12 Cl5 129.4(3) yes
C13 C12 Cl5 122.9(3) yes
C13 C12 C11 107.6(3) yes
C12 C13 Cl6 122.8(3) yes
C14 C13 Cl6 130.0(3) yes
C14 C13 C12 107.2(3) yes
C13 C14 N3 108.8(3) yes
C15 C14 N3 124.6(3) yes
C15 C14 C13 126.1(3) yes
C16 C15 C14 123.9(3) yes
C41 C15 C14 118.1(3) yes
C41 C15 C16 118.0(3) yes
C15 C16 N4 124.8(3) yes
C17 C16 N4 108.3(3) yes
C17 C16 C15 126.8(3) yes
C16 C17 Cl7 129.6(3) yes
C18 C17 Cl7 122.7(3) yes
C18 C17 C16 107.6(3) yes
C17 C18 Cl8 123.2(3) yes
C19 C18 Cl8 129.3(3) yes
C19 C18 C17 107.4(3) yes
C18 C19 N4 108.9(3) yes
C20 C19 N4 124.8(3) yes
C20 C19 C18 126.0(3) yes
C19 C20 C1 123.8(3) yes
C51 C20 C1 117.7(3) yes
C51 C20 C19 118.5(3) yes

loop_
_geom_bond_atom_site_label_1
_geom_bond_atom_site_label_2
_geom_bond_distance
_geom_bond_publ_flag
Cu N1 2.010(3) yes
Cu N2 2.003(3) yes
Cu N3 2.011(3) yes
Cu N4 2.003(3) yes
Cl1 C2 1.717(4) yes
Cl2 C3 1.719(4) yes
Cl3 C7 1.712(4) yes
Cl4 C8 1.707(4) yes
Cl5 C12 1.714(4) yes
Cl6 C13 1.719(4) yes
Cl7 C17 1.713(4) yes
Cl8 C18 1.704(4) yes
N1 C1 1.374(5) yes
N1 C4 1.371(5) yes
N2 C6 1.385(5) yes
N2 C9 1.373(5) yes
N3 C11 1.375(5) yes
N3 C14 1.376(5) yes
N4 C16 1.387(5) yes
N4 C19 1.371(5) yes
C1 C2 1.448(5) yes
C1 C20 1.394(5) yes
C2 C3 1.342(5) yes
C3 C4 1.459(5) yes
C4 C5 1.388(5) yes
C5 C6 1.405(5) yes
C5 C21 1.502(5) yes
C6 C7 1.441(5) yes
C7 C8 1.343(5) yes
C8 C9 1.453(5) yes
C9 C10 1.395(5) yes
C10 C11 1.400(5) yes
C10 C31 1.500(6) yes
C11 C12 1.444(6) yes
C12 C13 1.347(6) yes
C13 C14 1.447(5) yes
C14 C15 1.393(5) yes
C15 C16 1.392(5) yes
C15 C41 1.504(5) yes
C16 C17 1.451(5) yes
C17 C18 1.350(6) yes
C18 C19 1.449(5) yes
C19 C20 1.401(5) yes
C20 C51 1.498(5) yes
C21 C22 1.365(6) no
C21 C26 1.386(6) no
C22 F22 1.340(5) no
C22 C23 1.378(7) no
C23 F23 1.332(7) no
C23 C24 1.362(9) no
C24 F24 1.354(8) no
C24 C25 1.358(9) no
C25 F25 1.348(7) no
C25 C26 1.392(8) no
C26 F26 1.329(6) no
C31 C32 1.363(6) no
C31 C36 1.387(7) no
C32 F32 1.342(6) no
C32 C33 1.383(8) no
C33 F33 1.338(7) no
C33 C34 1.364(9) no
C34 F34 1.336(8) no
C34 C35 1.368(9) no
C35 F35 1.342(7) no
C35 C36 1.379(8) no
C36 F36 1.332(6) no
C41 C42 1.376(6) no
C41 C46 1.376(6) no
C42 F42 1.329(5) no
C42 C43 1.380(7) no
C43 F43 1.326(6) no
C43 C44 1.369(8) no
C44 F44 1.345(7) no
C44 C45 1.347(8) no
C45 F45 1.332(7) no
C45 C46 1.393(7) no
C46 F46 1.344(6) no
C51 C52 1.383(5) no
C51 C56 1.377(6) no
C52 F52 1.331(5) no
C52 C53 1.368(6) no
C53 F53 1.346(5) no
C53 C54 1.360(6) no
C54 F54 1.342(5) no
C54 C55 1.370(6) no
C55 F55 1.340(5) no
C55 C56 1.376(6) no
C56 F56 1.341(5) no
C(S1) Cl(S1) 1.728(15) no
C(S1) Cl(S2) 1.613(15) no
